data_4517429
loop_
_publ_author_name
'Lemay, Jean-Christian'
'Dong, Yi'
'Albert, Vincent'
'Inouye, Monica'
'Groves, Michael N.'
'Boukouvalas, John'
'McBreen, Peter H.'

_publ_section_title
;
 Relative Abundances of Surface Diastereomeric Complexes Formed by Two
 Chiral Modifiers That Differ by a Methyl Group
;
_journal_name_full 'ACS Catalysis'
_journal_page_first 3034
_journal_page_last 3041
_journal_paper_doi 10.1021/acscatal.9b04682
_journal_year 2020
_chemical_absolute_configuration ad
_chemical_formula_moiety 'C20 H17 Br N O'
_chemical_formula_sum 'C20 H17 Br N O'
_chemical_formula_weight 367.25
_space_group_IT_number 4
_space_group_name_Hall 'P 2yb'
_space_group_name_H-M_alt 'P 1 21 1'
_symmetry_cell_setting monoclinic
_symmetry_space_group_name_Hall 'P 2yb'
_symmetry_space_group_name_H-M 'P 1 21 1'
_atom_sites_solution_hydrogens geom
_atom_sites_solution_primary direct
_atom_sites_solution_secondary difmap
_audit_creation_method SHELXL-97
_cell_angle_alpha 90.00
_cell_angle_beta 95.88
_cell_angle_gamma 90.00
_cell_formula_units_Z 4
_cell_length_a 5.166
_cell_length_b 13.624
_cell_length_c 24.035
_cell_measurement_reflns_used 4610
_cell_measurement_temperature 200(2)
_cell_measurement_theta_max 25.6
_cell_measurement_theta_min 2.3
_cell_volume 1682.721
_computing_cell_refinement SMART
_computing_data_collection 'SMART (Bruker, 2007)'
_computing_data_reduction 'SAINT+ (Bruker, 2007)'
_computing_molecular_graphics 'SHELXTL (Bruker, 2007)'
_computing_publication_material SHELXTL
_computing_structure_refinement 'SHELXL-97 (Sheldrick, 2008)'
_computing_structure_solution 'SHELXS-97 (Sheldrick, 2008)'
_diffrn_ambient_temperature 200(2)
_diffrn_measured_fraction_theta_full 0.989
_diffrn_measured_fraction_theta_max 0.989
_diffrn_measurement_device_type 'Bruker APEX II CCD area detector'
_diffrn_measurement_method 'phi and omega scans'
_diffrn_radiation_monochromator graphite
_diffrn_radiation_source 'fine-focus sealed tube'
_diffrn_radiation_type MoK\a
_diffrn_radiation_wavelength 0.71073
_diffrn_reflns_av_R_equivalents 0.0392
_diffrn_reflns_av_sigmaI/netI 0.0570
_diffrn_reflns_limit_h_max 6
_diffrn_reflns_limit_h_min -6
_diffrn_reflns_limit_k_max 17
_diffrn_reflns_limit_k_min -17
_diffrn_reflns_limit_l_max 30
_diffrn_reflns_limit_l_min -30
_diffrn_reflns_number 14910
_diffrn_reflns_theta_full 26.40
_diffrn_reflns_theta_max 26.40
_diffrn_reflns_theta_min 0.85
_exptl_absorpt_coefficient_mu 2.447
_exptl_absorpt_correction_T_max 0.822
_exptl_absorpt_correction_T_min 0.670
_exptl_absorpt_correction_type multi-scan
_exptl_absorpt_process_details 'SADABS (Sheldrick, 1996)'
_exptl_crystal_colour colorless
_exptl_crystal_density_diffrn 1.450
_exptl_crystal_density_method 'not measured'
_exptl_crystal_description prism
_exptl_crystal_F_000 748
_exptl_crystal_size_max 0.32
_exptl_crystal_size_mid 0.14
_exptl_crystal_size_min 0.08
_refine_diff_density_max 0.469
_refine_diff_density_min -0.733
_refine_diff_density_rms 0.070
_refine_ls_abs_structure_details 'Flack H D (1983), Acta Cryst. A39, 876-881'
_refine_ls_abs_structure_Flack 0.00
_refine_ls_extinction_method none
_refine_ls_goodness_of_fit_ref 1.039
_refine_ls_hydrogen_treatment constr
_refine_ls_matrix_type full
_refine_ls_number_parameters 419
_refine_ls_number_reflns 6645
_refine_ls_number_restraints 1
_refine_ls_restrained_S_all 1.039
_refine_ls_R_factor_all 0.0614
_refine_ls_R_factor_gt 0.0478
_refine_ls_shift/su_max 0.001
_refine_ls_shift/su_mean 0.000
_refine_ls_structure_factor_coef Fsqd
_refine_ls_weighting_details 'calc w=1/[\s^2^(Fo^2^)+(0.0571P)^2^+2.2212P] where P=(Fo^2^+2Fc^2^)/3'
_refine_ls_weighting_scheme calc
_refine_ls_wR_factor_gt 0.1178
_refine_ls_wR_factor_ref 0.1277
_reflns_number_gt 5621
_reflns_number_total 6645
_reflns_threshold_expression >2sigma(I)
_cod_data_source_file cs9b04682_si_001.cif
_cod_data_source_block va1307
_cod_depositor_comments 'Adding full bibliography for 4517429.cif.'
_cod_original_cell_volume 1682.7
_cod_original_sg_symbol_Hall 'P 2yb '
_cod_original_sg_symbol_H-M 'P 21'
_cod_database_code 4517429

loop_
_symmetry_equiv_pos_as_xyz
'x, y, z'
'-x, y+1/2, -z'

loop_
_atom_site_label
_atom_site_type_symbol
_atom_site_fract_x
_atom_site_fract_y
_atom_site_fract_z
_atom_site_U_iso_or_equiv
_atom_site_adp_type
_atom_site_occupancy
_atom_site_symmetry_multiplicity
_atom_site_calc_flag
_atom_site_refinement_flags
_atom_site_disorder_assembly
_atom_site_disorder_group
Br1 Br 0.25893(18) 0.51579(5) 1.05046(3) 0.0503(3) Uani 1 1 d . . .
Br2 Br 0.22141(19) 0.86221(5) 0.44974(3) 0.0490(3) Uani 1 1 d . . .
O1 O -0.2470(9) 0.8489(4) 0.85809(18) 0.0282(10) Uani 1 1 d . . .
O2 O -0.1346(9) 0.5374(4) 0.6448(2) 0.0323(11) Uani 1 1 d . . .
N1 N 0.1738(11) 0.8581(5) 0.8380(2) 0.0281(13) Uani 1 1 d . . .
N2 N 0.3002(10) 0.5105(5) 0.6574(2) 0.0298(13) Uani 1 1 d . . .
C1 C -0.2261(13) 1.0693(5) 0.7242(3) 0.0363(17) Uani 1 1 d . . .
H1A H -0.3264 1.1277 0.7115 0.054 Uiso 1 1 calc R . .
H1B H -0.1385 1.0811 0.7617 0.054 Uiso 1 1 calc R . .
H1C H -0.3436 1.0130 0.7252 0.054 Uiso 1 1 calc R . .
C2 C -0.0255(13) 1.0482(5) 0.6843(3) 0.0315(15) Uani 1 1 d . . .
C3 C -0.0317(15) 1.1053(6) 0.6372(3) 0.0446(19) Uani 1 1 d . . .
H3 H -0.1495 1.1590 0.6338 0.053 Uiso 1 1 calc R . .
C4 C 0.1212(19) 1.0898(7) 0.5948(4) 0.055(2) Uani 1 1 d . . .
H4 H 0.1121 1.1336 0.5639 0.066 Uiso 1 1 calc R . .
C5 C 0.2853(17) 1.0121(6) 0.5967(3) 0.0452(17) Uani 1 1 d . . .
H5 H 0.3860 1.0000 0.5665 0.054 Uiso 1 1 calc R . .
C6 C 0.3071(16) 0.9486(5) 0.6440(2) 0.0337(15) Uani 1 1 d . . .
C7 C 0.4772(17) 0.8685(6) 0.6444(3) 0.0441(18) Uani 1 1 d . . .
H7 H 0.5726 0.8572 0.6133 0.053 Uiso 1 1 calc R . .
C8 C 0.5071(19) 0.8067(5) 0.6890(3) 0.047(2) Uani 1 1 d . . .
H8 H 0.6141 0.7501 0.6883 0.057 Uiso 1 1 calc R . .
C9 C 0.3758(16) 0.8283(4) 0.7364(3) 0.0350(15) Uani 1 1 d . . .
H9 H 0.4014 0.7859 0.7679 0.042 Uiso 1 1 calc R . .
C10 C 0.2138(14) 0.9072(5) 0.7390(3) 0.0284(15) Uani 1 1 d . . .
C11 C 0.1576(14) 0.9695(5) 0.6899(3) 0.0283(15) Uani 1 1 d . . .
C12 C 0.1226(13) 0.9359(5) 0.7958(3) 0.0262(15) Uani 1 1 d . . .
H12 H -0.0682 0.9502 0.7907 0.031 Uiso 1 1 calc R . .
C13 C 0.2700(15) 1.0279(5) 0.8181(3) 0.0345(15) Uani 1 1 d . . .
H13A H 0.2125 1.0462 0.8543 0.052 Uiso 1 1 calc R . .
H13B H 0.2343 1.0820 0.7915 0.052 Uiso 1 1 calc R . .
H13C H 0.4572 1.0143 0.8227 0.052 Uiso 1 1 calc R . .
C14 C -0.0143(12) 0.8244(4) 0.8664(2) 0.0233(13) Uani 1 1 d . . .
C15 C 0.0641(12) 0.7504(4) 0.9118(2) 0.0231(13) Uani 1 1 d . . .
C16 C 0.2735(13) 0.6875(5) 0.9089(3) 0.0298(15) Uani 1 1 d . . .
H16 H 0.3769 0.6928 0.8785 0.036 Uiso 1 1 calc R . .
C17 C 0.3336(14) 0.6167(5) 0.9500(3) 0.0335(15) Uani 1 1 d . . .
H17 H 0.4753 0.5730 0.9477 0.040 Uiso 1 1 calc R . .
C18 C 0.1824(15) 0.6113(5) 0.9944(3) 0.0309(15) Uani 1 1 d . . .
C19 C -0.0229(16) 0.6740(5) 0.9982(3) 0.0353(16) Uani 1 1 d . . .
H19 H -0.1241 0.6696 1.0290 0.042 Uiso 1 1 calc R . .
C20 C -0.0819(13) 0.7437(5) 0.9570(2) 0.0300(14) Uani 1 1 d . . .
H20 H -0.2234 0.7874 0.9597 0.036 Uiso 1 1 calc R . .
C21 C 0.0096(14) 0.3118(5) 0.7803(3) 0.0357(16) Uani 1 1 d . . .
H21A H -0.0997 0.2664 0.7992 0.054 Uiso 1 1 calc R . .
H21B H 0.0648 0.2800 0.7468 0.054 Uiso 1 1 calc R . .
H21C H -0.0900 0.3711 0.7693 0.054 Uiso 1 1 calc R . .
C22 C 0.2456(12) 0.3389(4) 0.8192(3) 0.0254(13) Uani 1 1 d . . .
C23 C 0.2815(15) 0.2881(5) 0.8683(3) 0.0386(17) Uani 1 1 d . . .
H23 H 0.1667 0.2353 0.8739 0.046 Uiso 1 1 calc R . .
C24 C 0.4777(17) 0.3095(6) 0.9108(3) 0.0422(19) Uani 1 1 d . . .
H24 H 0.5011 0.2702 0.9435 0.051 Uiso 1 1 calc R . .
C25 C 0.6344(15) 0.3875(5) 0.9044(3) 0.0370(17) Uani 1 1 d . . .
H25 H 0.7632 0.4046 0.9338 0.044 Uiso 1 1 calc R . .
C26 C 0.6102(14) 0.4443(5) 0.8544(2) 0.0296(15) Uani 1 1 d . . .
C27 C 0.7720(16) 0.5261(6) 0.8504(3) 0.0428(18) Uani 1 1 d . . .
H27 H 0.8974 0.5424 0.8807 0.051 Uiso 1 1 calc R . .
C28 C 0.7509(17) 0.5814(5) 0.8040(3) 0.044(2) Uani 1 1 d . . .
H28 H 0.8501 0.6400 0.8029 0.053 Uiso 1 1 calc R . .
C29 C 0.5864(15) 0.5540(5) 0.7580(3) 0.0336(15) Uani 1 1 d . . .
H29 H 0.5828 0.5923 0.7249 0.040 Uiso 1 1 calc R . .
C30 C 0.4273(13) 0.4733(4) 0.7581(3) 0.0246(14) Uani 1 1 d . . .
C31 C 0.4226(13) 0.4181(5) 0.8091(3) 0.0243(14) Uani 1 1 d . . .
C32 C 0.2918(13) 0.4374(5) 0.7021(3) 0.0242(14) Uani 1 1 d . . .
H32 H 0.1060 0.4222 0.7068 0.029 Uiso 1 1 calc R . .
C33 C 0.4237(14) 0.3442(5) 0.6832(3) 0.0321(15) Uani 1 1 d . . .
H33A H 0.3339 0.3217 0.6476 0.048 Uiso 1 1 calc R . .
H33B H 0.4154 0.2929 0.7116 0.048 Uiso 1 1 calc R . .
H33C H 0.6060 0.3584 0.6784 0.048 Uiso 1 1 calc R . .
C34 C 0.0866(14) 0.5539(4) 0.6328(2) 0.0264(13) Uani 1 1 d . . .
C35 C 0.1312(12) 0.6270(5) 0.5872(2) 0.0237(13) Uani 1 1 d . . .
C36 C -0.0323(15) 0.7062(6) 0.5812(3) 0.0413(18) Uani 1 1 d . . .
H36 H -0.1683 0.7124 0.6047 0.050 Uiso 1 1 calc R . .
C37 C -0.0019(18) 0.7786(5) 0.5406(3) 0.0453(18) Uani 1 1 d . . .
H37 H -0.1112 0.8348 0.5374 0.054 Uiso 1 1 calc R . .
C38 C 0.1861(15) 0.7661(6) 0.5065(3) 0.0324(16) Uani 1 1 d . . .
C39 C 0.3504(15) 0.6877(6) 0.5103(3) 0.0378(17) Uani 1 1 d . . .
H39 H 0.4808 0.6807 0.4855 0.045 Uiso 1 1 calc R . .
C40 C 0.3222(14) 0.6175(5) 0.5520(3) 0.0381(17) Uani 1 1 d . . .
H40 H 0.4367 0.5628 0.5559 0.046 Uiso 1 1 calc R . .

loop_
_atom_site_aniso_label
_atom_site_aniso_U_11
_atom_site_aniso_U_22
_atom_site_aniso_U_33
_atom_site_aniso_U_23
_atom_site_aniso_U_13
_atom_site_aniso_U_12
Br1 0.0720(7) 0.0441(6) 0.0329(5) 0.0195(4) -0.0030(4) 0.0038(4)
Br2 0.0737(7) 0.0426(5) 0.0309(5) 0.0137(4) 0.0057(4) -0.0102(4)
O1 0.023(2) 0.034(3) 0.028(2) 0.005(2) 0.0033(19) 0.002(2)
O2 0.021(2) 0.041(3) 0.035(3) 0.014(2) 0.004(2) 0.000(2)
N1 0.030(3) 0.033(3) 0.020(3) 0.006(3) 0.000(2) 0.002(3)
N2 0.024(3) 0.038(3) 0.029(3) 0.015(3) 0.004(2) -0.002(3)
C1 0.021(3) 0.031(4) 0.054(4) 0.017(3) -0.005(3) 0.006(3)
C2 0.026(3) 0.029(3) 0.037(4) 0.012(3) -0.009(3) -0.006(3)
C3 0.031(4) 0.049(5) 0.052(5) 0.025(4) -0.003(3) 0.001(3)
C4 0.053(5) 0.063(6) 0.048(5) 0.036(5) 0.000(4) 0.005(5)
C5 0.055(5) 0.054(4) 0.027(3) 0.010(3) 0.004(3) -0.003(5)
C6 0.048(4) 0.028(3) 0.024(3) -0.002(2) 0.001(3) -0.006(3)
C7 0.072(5) 0.038(4) 0.024(3) 0.002(3) 0.011(3) 0.012(4)
C8 0.079(6) 0.027(3) 0.036(4) -0.003(3) 0.010(4) 0.016(4)
C9 0.053(4) 0.023(3) 0.029(3) 0.006(2) 0.001(3) -0.001(3)
C10 0.035(4) 0.030(3) 0.020(3) 0.003(3) -0.003(3) -0.005(3)
C11 0.039(4) 0.023(3) 0.021(3) 0.004(3) -0.009(3) -0.010(3)
C12 0.024(3) 0.025(3) 0.029(3) 0.009(3) -0.001(3) 0.003(3)
C13 0.047(4) 0.030(3) 0.027(3) -0.004(3) 0.003(3) -0.002(3)
C14 0.027(4) 0.024(3) 0.019(3) -0.005(2) 0.003(2) 0.001(3)
C15 0.028(3) 0.026(3) 0.015(3) 0.003(2) -0.002(2) -0.002(2)
C16 0.033(4) 0.029(3) 0.029(3) 0.008(3) 0.009(3) 0.004(3)
C17 0.027(3) 0.032(3) 0.040(4) 0.008(3) -0.001(3) 0.009(3)
C18 0.048(4) 0.027(3) 0.016(3) 0.005(3) -0.001(3) 0.001(3)
C19 0.053(5) 0.040(4) 0.015(3) 0.001(2) 0.012(3) -0.001(4)
C20 0.035(4) 0.033(3) 0.022(3) 0.001(2) 0.002(3) 0.003(3)
C21 0.037(4) 0.035(4) 0.036(4) 0.008(3) 0.009(3) -0.008(3)
C22 0.023(3) 0.023(3) 0.031(3) 0.001(2) 0.005(3) -0.001(2)
C23 0.040(4) 0.035(4) 0.041(4) 0.010(3) 0.005(3) -0.007(3)
C24 0.051(5) 0.043(4) 0.033(4) 0.015(3) 0.006(4) 0.006(4)
C25 0.044(4) 0.043(4) 0.023(3) 0.000(3) -0.004(3) 0.008(3)
C26 0.041(4) 0.025(3) 0.024(3) -0.006(2) 0.006(3) -0.004(3)
C27 0.062(5) 0.038(4) 0.027(3) -0.012(3) -0.004(3) -0.014(4)
C28 0.066(6) 0.033(4) 0.034(4) -0.011(3) 0.003(4) -0.025(4)
C29 0.048(4) 0.025(3) 0.031(3) 0.004(2) 0.013(3) -0.002(3)
C30 0.029(4) 0.018(3) 0.028(3) -0.002(2) 0.008(3) 0.005(3)
C31 0.027(3) 0.023(3) 0.023(3) 0.000(2) 0.006(3) 0.005(3)
C32 0.025(3) 0.022(3) 0.026(3) 0.011(3) -0.001(3) -0.001(3)
C33 0.034(4) 0.036(4) 0.027(3) 0.001(3) 0.002(3) 0.002(3)
C34 0.038(4) 0.025(3) 0.016(3) -0.002(2) 0.001(3) 0.002(3)
C35 0.021(3) 0.032(3) 0.018(3) 0.002(2) -0.002(2) -0.009(3)
C36 0.038(4) 0.046(4) 0.044(4) 0.018(3) 0.023(3) 0.008(3)
C37 0.056(5) 0.038(4) 0.043(4) 0.015(3) 0.014(4) 0.013(4)
C38 0.043(4) 0.035(4) 0.019(3) 0.010(3) 0.003(3) -0.007(3)
C39 0.039(4) 0.046(4) 0.032(4) 0.011(3) 0.018(3) 0.005(3)
C40 0.043(4) 0.043(4) 0.029(3) 0.008(3) 0.011(3) 0.012(3)

loop_
_atom_type_symbol
_atom_type_description
_atom_type_scat_dispersion_real
_atom_type_scat_dispersion_imag
_atom_type_scat_source
C C 0.0033 0.0016 'International Tables Vol C Tables 4.2.6.8 and 6.1.1.4'
H H 0.0000 0.0000 'International Tables Vol C Tables 4.2.6.8 and 6.1.1.4'
N N 0.0061 0.0033 'International Tables Vol C Tables 4.2.6.8 and 6.1.1.4'
O O 0.0106 0.0060 'International Tables Vol C Tables 4.2.6.8 and 6.1.1.4'
Br Br -0.2901 2.4595 'International Tables Vol C Tables 4.2.6.8 and 6.1.1.4'

loop_
_geom_angle_atom_site_label_1
_geom_angle_atom_site_label_2
_geom_angle_atom_site_label_3
_geom_angle
_geom_angle_site_symmetry_1
_geom_angle_site_symmetry_3
_geom_angle_publ_flag
C14 N1 C12 121.0(6) . . ?
C34 N2 C32 122.6(5) . . ?
C2 C1 H1A 109.5 . . ?
C2 C1 H1B 109.5 . . ?
H1A C1 H1B 109.5 . . ?
C2 C1 H1C 109.5 . . ?
H1A C1 H1C 109.5 . . ?
H1B C1 H1C 109.5 . . ?
C3 C2 C11 117.6(7) . . ?
C3 C2 C1 117.1(7) . . ?
C11 C2 C1 125.1(6) . . ?
C4 C3 C2 124.1(8) . . ?
C4 C3 H3 117.9 . . ?
C2 C3 H3 117.9 . . ?
C5 C4 C3 120.2(7) . . ?
C5 C4 H4 119.9 . . ?
C3 C4 H4 119.9 . . ?
C4 C5 C6 120.0(7) . . ?
C4 C5 H5 120.0 . . ?
C6 C5 H5 120.0 . . ?
C7 C6 C5 118.5(7) . . ?
C7 C6 C11 122.3(6) . . ?
C5 C6 C11 119.1(7) . . ?
C8 C7 C6 120.6(7) . . ?
C8 C7 H7 119.7 . . ?
C6 C7 H7 119.7 . . ?
C7 C8 C9 118.7(7) . . ?
C7 C8 H8 120.6 . . ?
C9 C8 H8 120.6 . . ?
C10 C9 C8 123.1(6) . . ?
C10 C9 H9 118.4 . . ?
C8 C9 H9 118.4 . . ?
C9 C10 C11 119.5(6) . . ?
C9 C10 C12 119.0(5) . . ?
C11 C10 C12 121.1(6) . . ?
C2 C11 C6 118.7(6) . . ?
C2 C11 C10 126.0(7) . . ?
C6 C11 C10 115.3(7) . . ?
N1 C12 C13 107.4(5) . . ?
N1 C12 C10 112.3(5) . . ?
C13 C12 C10 109.4(5) . . ?
N1 C12 H12 109.2 . . ?
C13 C12 H12 109.2 . . ?
C10 C12 H12 109.2 . . ?
C12 C13 H13A 109.5 . . ?
C12 C13 H13B 109.5 . . ?
H13A C13 H13B 109.5 . . ?
C12 C13 H13C 109.5 . . ?
H13A C13 H13C 109.5 . . ?
H13B C13 H13C 109.5 . . ?
O1 C14 N1 124.8(6) . . ?
O1 C14 C15 118.6(5) . . ?
N1 C14 C15 116.6(6) . . ?
C20 C15 C16 119.3(5) . . ?
C20 C15 C14 118.8(5) . . ?
C16 C15 C14 121.8(5) . . ?
C15 C16 C17 120.6(6) . . ?
C15 C16 H16 119.7 . . ?
C17 C16 H16 119.7 . . ?
C18 C17 C16 118.7(6) . . ?
C18 C17 H17 120.6 . . ?
C16 C17 H17 120.6 . . ?
C19 C18 C17 121.2(6) . . ?
C19 C18 Br1 119.3(5) . . ?
C17 C18 Br1 119.5(5) . . ?
C18 C19 C20 119.7(6) . . ?
C18 C19 H19 120.2 . . ?
C20 C19 H19 120.2 . . ?
C19 C20 C15 120.5(6) . . ?
C19 C20 H20 119.8 . . ?
C15 C20 H20 119.8 . . ?
C22 C21 H21A 109.5 . . ?
C22 C21 H21B 109.5 . . ?
H21A C21 H21B 109.5 . . ?
C22 C21 H21C 109.5 . . ?
H21A C21 H21C 109.5 . . ?
H21B C21 H21C 109.5 . . ?
C23 C22 C31 119.3(6) . . ?
C23 C22 C21 116.3(6) . . ?
C31 C22 C21 124.2(6) . . ?
C22 C23 C24 123.4(7) . . ?
C22 C23 H23 118.3 . . ?
C24 C23 H23 118.3 . . ?
C25 C24 C23 118.7(7) . . ?
C25 C24 H24 120.6 . . ?
C23 C24 H24 120.6 . . ?
C24 C25 C26 121.4(7) . . ?
C24 C25 H25 119.3 . . ?
C26 C25 H25 119.3 . . ?
C27 C26 C25 119.2(6) . . ?
C27 C26 C31 120.7(6) . . ?
C25 C26 C31 120.1(6) . . ?
C28 C27 C26 120.4(6) . . ?
C28 C27 H27 119.8 . . ?
C26 C27 H27 119.8 . . ?
C27 C28 C29 120.4(7) . . ?
C27 C28 H28 119.8 . . ?
C29 C28 H28 119.8 . . ?
C30 C29 C28 122.4(6) . . ?
C30 C29 H29 118.8 . . ?
C28 C29 H29 118.8 . . ?
C29 C30 C31 118.8(6) . . ?
C29 C30 C32 118.2(6) . . ?
C31 C30 C32 122.4(6) . . ?
C26 C31 C30 116.7(6) . . ?
C26 C31 C22 116.7(6) . . ?
C30 C31 C22 126.6(6) . . ?
N2 C32 C30 112.4(5) . . ?
N2 C32 C33 107.4(6) . . ?
C30 C32 C33 110.3(5) . . ?
N2 C32 H32 108.9 . . ?
C30 C32 H32 108.9 . . ?
C33 C32 H32 108.9 . . ?
C32 C33 H33A 109.5 . . ?
C32 C33 H33B 109.5 . . ?
H33A C33 H33B 109.5 . . ?
C32 C33 H33C 109.5 . . ?
H33A C33 H33C 109.5 . . ?
H33B C33 H33C 109.5 . . ?
O2 C34 N2 124.2(6) . . ?
O2 C34 C35 120.3(6) . . ?
N2 C34 C35 115.5(6) . . ?
C36 C35 C40 119.0(6) . . ?
C36 C35 C34 117.2(6) . . ?
C40 C35 C34 123.8(6) . . ?
C35 C36 C37 121.0(6) . . ?
C35 C36 H36 119.5 . . ?
C37 C36 H36 119.5 . . ?
C38 C37 C36 118.2(7) . . ?
C38 C37 H37 120.9 . . ?
C36 C37 H37 120.9 . . ?
C37 C38 C39 122.8(7) . . ?
C37 C38 Br2 118.4(6) . . ?
C39 C38 Br2 118.8(5) . . ?
C38 C39 C40 118.3(6) . . ?
C38 C39 H39 120.9 . . ?
C40 C39 H39 120.9 . . ?
C35 C40 C39 120.7(6) . . ?
C35 C40 H40 119.7 . . ?
C39 C40 H40 119.7 . . ?

loop_
_geom_bond_atom_site_label_1
_geom_bond_atom_site_label_2
_geom_bond_distance
_geom_bond_site_symmetry_2
_geom_bond_publ_flag
Br1 C18 1.885(7) . ?
Br2 C38 1.913(7) . ?
O1 C14 1.244(8) . ?
O2 C34 1.228(8) . ?
N1 C14 1.326(9) . ?
N1 C12 1.472(9) . ?
N2 C34 1.335(9) . ?
N2 C32 1.469(9) . ?
C1 C2 1.509(10) . ?
C1 H1A 0.9800 . ?
C1 H1B 0.9800 . ?
C1 H1C 0.9800 . ?
C2 C3 1.372(9) . ?
C2 C11 1.427(10) . ?
C3 C4 1.369(13) . ?
C3 H3 0.9500 . ?
C4 C5 1.353(13) . ?
C4 H4 0.9500 . ?
C5 C6 1.425(9) . ?
C5 H5 0.9500 . ?
C6 C7 1.401(11) . ?
C6 C11 1.438(10) . ?
C7 C8 1.358(10) . ?
C7 H7 0.9500 . ?
C8 C9 1.415(10) . ?
C8 H8 0.9500 . ?
C9 C10 1.368(10) . ?
C9 H9 0.9500 . ?
C10 C11 1.458(9) . ?
C10 C12 1.539(9) . ?
C12 C13 1.535(10) . ?
C12 H12 1.0000 . ?
C13 H13A 0.9800 . ?
C13 H13B 0.9800 . ?
C13 H13C 0.9800 . ?
C14 C15 1.511(8) . ?
C15 C20 1.387(9) . ?
C15 C16 1.387(9) . ?
C16 C17 1.394(9) . ?
C16 H16 0.9500 . ?
C17 C18 1.387(10) . ?
C17 H17 0.9500 . ?
C18 C19 1.372(11) . ?
C19 C20 1.384(9) . ?
C19 H19 0.9500 . ?
C20 H20 0.9500 . ?
C21 C22 1.505(10) . ?
C21 H21A 0.9800 . ?
C21 H21B 0.9800 . ?
C21 H21C 0.9800 . ?
C22 C23 1.365(9) . ?
C22 C31 1.451(9) . ?
C23 C24 1.393(11) . ?
C23 H23 0.9500 . ?
C24 C25 1.354(11) . ?
C24 H24 0.9500 . ?
C25 C26 1.424(9) . ?
C25 H25 0.9500 . ?
C26 C27 1.402(10) . ?
C26 C31 1.426(10) . ?
C27 C28 1.341(10) . ?
C27 H27 0.9500 . ?
C28 C29 1.376(10) . ?
C28 H28 0.9500 . ?
C29 C30 1.373(9) . ?
C29 H29 0.9500 . ?
C30 C31 1.440(9) . ?
C30 C32 1.532(9) . ?
C32 C33 1.531(9) . ?
C32 H32 1.0000 . ?
C33 H33A 0.9800 . ?
C33 H33B 0.9800 . ?
C33 H33C 0.9800 . ?
C34 C35 1.515(8) . ?
C35 C36 1.369(10) . ?
C35 C40 1.370(9) . ?
C36 C37 1.406(9) . ?
C36 H36 0.9500 . ?
C37 C38 1.345(11) . ?
C37 H37 0.9500 . ?
C38 C39 1.361(10) . ?
C39 C40 1.404(9) . ?
C39 H39 0.9500 . ?
C40 H40 0.9500 . ?

loop_
_geom_torsion_atom_site_label_1
_geom_torsion_atom_site_label_2
_geom_torsion_atom_site_label_3
_geom_torsion_atom_site_label_4
_geom_torsion
_geom_torsion_site_symmetry_1
_geom_torsion_site_symmetry_2
_geom_torsion_site_symmetry_3
_geom_torsion_site_symmetry_4
_geom_torsion_publ_flag
C11 C2 C3 C4 1.9(12) . . . . ?
C1 C2 C3 C4 -174.0(8) . . . . ?
C2 C3 C4 C5 2.4(14) . . . . ?
C3 C4 C5 C6 -2.5(14) . . . . ?
C4 C5 C6 C7 179.5(8) . . . . ?
C4 C5 C6 C11 -1.5(12) . . . . ?
C5 C6 C7 C8 179.1(8) . . . . ?
C11 C6 C7 C8 0.1(13) . . . . ?
C6 C7 C8 C9 -3.9(13) . . . . ?
C7 C8 C9 C10 1.8(13) . . . . ?
C8 C9 C10 C11 4.1(11) . . . . ?
C8 C9 C10 C12 -168.2(7) . . . . ?
C3 C2 C11 C6 -5.8(10) . . . . ?
C1 C2 C11 C6 169.7(7) . . . . ?
C3 C2 C11 C10 173.2(7) . . . . ?
C1 C2 C11 C10 -11.3(11) . . . . ?
C7 C6 C11 C2 -175.4(7) . . . . ?
C5 C6 C11 C2 5.6(10) . . . . ?
C7 C6 C11 C10 5.6(10) . . . . ?
C5 C6 C11 C10 -173.4(6) . . . . ?
C9 C10 C11 C2 173.6(7) . . . . ?
C12 C10 C11 C2 -14.3(10) . . . . ?
C9 C10 C11 C6 -7.5(10) . . . . ?
C12 C10 C11 C6 164.7(6) . . . . ?
C14 N1 C12 C13 112.5(7) . . . . ?
C14 N1 C12 C10 -127.2(7) . . . . ?
C9 C10 C12 N1 -14.1(9) . . . . ?
C11 C10 C12 N1 173.7(6) . . . . ?
C9 C10 C12 C13 105.0(7) . . . . ?
C11 C10 C12 C13 -67.2(8) . . . . ?
C12 N1 C14 O1 4.9(10) . . . . ?
C12 N1 C14 C15 -175.4(6) . . . . ?
O1 C14 C15 C20 -27.6(9) . . . . ?
N1 C14 C15 C20 152.7(6) . . . . ?
O1 C14 C15 C16 150.8(6) . . . . ?
N1 C14 C15 C16 -29.0(9) . . . . ?
C20 C15 C16 C17 1.6(10) . . . . ?
C14 C15 C16 C17 -176.8(6) . . . . ?
C15 C16 C17 C18 -1.0(10) . . . . ?
C16 C17 C18 C19 0.1(11) . . . . ?
C16 C17 C18 Br1 179.8(5) . . . . ?
C17 C18 C19 C20 0.3(11) . . . . ?
Br1 C18 C19 C20 -179.4(5) . . . . ?
C18 C19 C20 C15 0.3(10) . . . . ?
C16 C15 C20 C19 -1.2(10) . . . . ?
C14 C15 C20 C19 177.2(6) . . . . ?
C31 C22 C23 C24 1.6(11) . . . . ?
C21 C22 C23 C24 -174.6(7) . . . . ?
C22 C23 C24 C25 3.1(12) . . . . ?
C23 C24 C25 C26 -3.0(12) . . . . ?
C24 C25 C26 C27 178.2(7) . . . . ?
C24 C25 C26 C31 -1.7(11) . . . . ?
C25 C26 C27 C28 -179.2(7) . . . . ?
C31 C26 C27 C28 0.6(11) . . . . ?
C26 C27 C28 C29 -5.7(12) . . . . ?
C27 C28 C29 C30 3.8(12) . . . . ?
C28 C29 C30 C31 3.2(10) . . . . ?
C28 C29 C30 C32 -168.3(7) . . . . ?
C27 C26 C31 C30 6.0(9) . . . . ?
C25 C26 C31 C30 -174.1(6) . . . . ?
C27 C26 C31 C22 -173.7(6) . . . . ?
C25 C26 C31 C22 6.2(9) . . . . ?
C29 C30 C31 C26 -7.8(9) . . . . ?
C32 C30 C31 C26 163.4(6) . . . . ?
C29 C30 C31 C22 171.9(6) . . . . ?
C32 C30 C31 C22 -17.0(10) . . . . ?
C23 C22 C31 C26 -6.1(9) . . . . ?
C21 C22 C31 C26 169.8(6) . . . . ?
C23 C22 C31 C30 174.2(7) . . . . ?
C21 C22 C31 C30 -9.9(10) . . . . ?
C34 N2 C32 C30 -114.7(7) . . . . ?
C34 N2 C32 C33 123.8(7) . . . . ?
C29 C30 C32 N2 -14.8(8) . . . . ?
C31 C30 C32 N2 174.0(6) . . . . ?
C29 C30 C32 C33 105.0(7) . . . . ?
C31 C30 C32 C33 -66.2(8) . . . . ?
C32 N2 C34 O2 0.1(11) . . . . ?
C32 N2 C34 C35 -179.7(6) . . . . ?
O2 C34 C35 C36 33.4(9) . . . . ?
N2 C34 C35 C36 -146.8(7) . . . . ?
O2 C34 C35 C40 -145.9(7) . . . . ?
N2 C34 C35 C40 33.8(9) . . . . ?
C40 C35 C36 C37 -1.8(11) . . . . ?
C34 C35 C36 C37 178.8(7) . . . . ?
C35 C36 C37 C38 2.5(13) . . . . ?
C36 C37 C38 C39 -1.4(13) . . . . ?
C36 C37 C38 Br2 178.1(6) . . . . ?
C37 C38 C39 C40 -0.4(12) . . . . ?
Br2 C38 C39 C40 -179.8(6) . . . . ?
C36 C35 C40 C39 0.0(11) . . . . ?
C34 C35 C40 C39 179.3(6) . . . . ?
C38 C39 C40 C35 1.1(11) . . . . ?
